data_7111230
loop_
_publ_author_name
'Sciarone, Timo J.J.'
'Meetsma, Auke'
'Hesssen, Bart'
'Teuben, Jan H.'

_publ_section_title
;
 Benzyl anion abstraction from a (\b-diiminato)Fe(ii) benzyl complex
;
_journal_issue 15
_journal_name_full 'Chemical Communications'
_journal_page_first 1580
_journal_paper_doi 10.1039/b204454d
_journal_year 2002
_chemical_compound_source 'see text'
_chemical_formula_moiety 'C54 H48 B F15 Fe N2'
_chemical_formula_sum 'C54 H48 B F15 Fe N2'
_chemical_formula_weight 1076.62
_space_group_IT_number 15
_symmetry_cell_setting monoclinic
_symmetry_space_group_name_Hall '-C 2yc'
_symmetry_space_group_name_H-M 'C 1 2/c 1'
_atom_sites_solution_hydrogens geom
_atom_sites_solution_primary direct
_atom_sites_solution_secondary difmap
_audit_creation_date '2001-11-08  16:04:43'
_audit_creation_method 'PLATON <TABLE ACC> option'
_cell_angle_alpha 90
_cell_angle_beta 113.282(5)
_cell_angle_gamma 90
_cell_formula_units_Z 8
_cell_length_a 44.806(3)
_cell_length_b 13.349(1)
_cell_length_c 17.780(1)
_cell_measurement_reflns_used 1379
_cell_measurement_temperature 110(1)
_cell_measurement_theta_max 17.85
_cell_measurement_theta_min 2.29
_cell_volume 9768.5(12)
_computing_cell_refinement 'SAINT, Bruker Version 6.02A, 2000'
_computing_data_collection 'SMART, Bruker Version 5.264, 2001'
_computing_data_reduction 'XPREP, Bruker Version 5.1/NT, 2000'
_computing_molecular_graphics
;
PLUTO (Meetsma, 2001) 
PLATON (Spek, 1994)
;
_computing_publication_material
;
PLATON (Spek, 1990)
SHELXL (Sheldrick, 1997)
;
_computing_structure_refinement 'SHELXL-97 (Sheldrick, 1997)'
_computing_structure_solution
;
SIR-97 (Altomare et al., 1997)
;
_diffrn_ambient_temperature 110(2)
_diffrn_detector_area_resol_mean '4096x4096 / 62x62 (binned 512)'
_diffrn_measured_fraction_theta_full 0.997
_diffrn_measured_fraction_theta_max 0.997
_diffrn_measurement_device_type
;
Bruker Smart Apex 
;
_diffrn_measurement_method 'phi and omega scans'
_diffrn_radiation_detector
;
CCD area-detector
;
_diffrn_radiation_monochromator 'parallel mounted graphite'
_diffrn_radiation_source 'fine focus sealed Siemens Mo tube '
_diffrn_radiation_type MoK\a
_diffrn_radiation_wavelength 0.71073
_diffrn_reflns_av_R_equivalents 0.3431
_diffrn_reflns_av_sigmaI/netI 0.4426
_diffrn_reflns_limit_h_max 58
_diffrn_reflns_limit_h_min -58
_diffrn_reflns_limit_k_max 17
_diffrn_reflns_limit_k_min -17
_diffrn_reflns_limit_l_max 22
_diffrn_reflns_limit_l_min -23
_diffrn_reflns_number 34522
_diffrn_reflns_reduction_process
;
Intensity data were corrected for Lorentz and polarization
effects, decay and absorption and reduced to F~o~^2^
using SAINT (Bruker, 2000) and SADABS (Sheldrick, 2001)
;
_diffrn_reflns_theta_full 27.50
_diffrn_reflns_theta_max 27.50
_diffrn_reflns_theta_min 2.29
_exptl_absorpt_coefficient_mu 0.406
_exptl_absorpt_correction_T_max 0.9682
_exptl_absorpt_correction_T_min 0.9416
_exptl_absorpt_correction_type multi-scan
_exptl_absorpt_process_details '(SADABS, Sheldrick, Bruker, 2000))'
_exptl_crystal_colour red-orange
_exptl_crystal_density_diffrn 1.464
_exptl_crystal_density_method 'not measured'
_exptl_crystal_description platelet
_exptl_crystal_F_000 4416
_exptl_crystal_size_max 0.15
_exptl_crystal_size_mid 0.14
_exptl_crystal_size_min 0.08
_refine_diff_density_max 0.427
_refine_diff_density_min -0.511
_refine_diff_density_rms 0.082
_refine_ls_extinction_coef 0.00050(7)
_refine_ls_extinction_method SHELXL
_refine_ls_goodness_of_fit_ref 0.869
_refine_ls_hydrogen_treatment refall
_refine_ls_matrix_type full
_refine_ls_number_parameters 851
_refine_ls_number_reflns 11209
_refine_ls_number_restraints 0
_refine_ls_restrained_S_all 0.869
_refine_ls_R_factor_all 0.3106
_refine_ls_R_factor_gt 0.0678
_refine_ls_shift/su_max 0.158
_refine_ls_shift/su_mean 0.000
_refine_ls_structure_factor_coef Fsqd
_refine_ls_weighting_details 'calc w=1/[\s^2^(Fo^2^)+(0.0338P)^2^+0.0000P] where P=(Fo^2^+2Fc^2^)/3'
_refine_ls_weighting_scheme calc
_refine_ls_wR_factor_gt 0.1095
_refine_ls_wR_factor_ref 0.1767
_reflns_number_gt 3022
_reflns_number_total 11209
_reflns_threshold_expression >2sigma(I)
_cod_data_source_file b204454dsup1.cif
_cod_data_source_block c54h48bf
_cod_depositor_comments
;
 Correcting a typo in a data name by changing it from
 '_geom_hbond_atom_site_label_d:wq' to '_geom_hbond_atom_site_label_D'.

 Antanas Vaitkus,
 2017-03-03

The following automatic conversions were performed:

'_symmetry_cell_setting' value 'Monoclinic' changed to 'monoclinic'
according to /home/saulius/struct/CIF-dictionaries/cif_core.dic
dictionary named 'cif_core.dic' version 2.4.2 from
2011-04-26.

'_exptl_absorpt_correction_type' value 'Multi-Scan'
changed to 'multi-scan' according to
/home/saulius/struct/CIF-dictionaries/cif_core.dic dictionary named
'cif_core.dic' version 2.4.2 from 2011-04-26.

Automatic conversion script
Id: cif_fix_values 1891 2012-01-12 08:04:46Z andrius 
;
_cod_original_sg_symbol_H-M 'C 2/c'
_cod_database_code 7111230
_vrn_publ_code_void_volume 71.0
_vrn_publ_code_meas_time 13.5

loop_
_symmetry_equiv_pos_as_xyz
x,y,z
-x,y,1/2-z
-x,-y,-z
x,-y,1/2+z
1/2+x,1/2+y,z
1/2-x,1/2+y,1/2-z
1/2-x,1/2-y,-z
1/2+x,1/2-y,1/2+z

loop_
_atom_site_aniso_label
_atom_site_aniso_U_11
_atom_site_aniso_U_22
_atom_site_aniso_U_33
_atom_site_aniso_U_23
_atom_site_aniso_U_13
_atom_site_aniso_U_12
Fe 0.0284(6) 0.0338(7) 0.0214(6) 0.0039(6) 0.0090(5) 0.0003(5)
F1 0.043(3) 0.046(3) 0.030(3) -0.011(2) 0.015(2) 0.005(2)
F2 0.046(3) 0.077(4) 0.054(3) -0.003(3) 0.026(2) 0.019(3)
F3 0.023(2) 0.064(3) 0.053(3) 0.015(2) 0.006(2) 0.005(2)
F4 0.042(3) 0.045(3) 0.048(3) 0.001(2) 0.007(2) -0.011(2)
F5 0.040(2) 0.032(3) 0.044(3) -0.007(2) 0.016(2) 0.000(2)
F6 0.052(3) 0.043(3) 0.022(2) 0.009(2) 0.018(2) 0.006(2)
F7 0.092(4) 0.047(3) 0.022(3) 0.005(2) 0.027(3) 0.011(3)
F8 0.103(4) 0.080(4) 0.050(3) 0.013(3) 0.055(3) 0.026(3)
F9 0.057(3) 0.084(4) 0.047(3) 0.002(3) 0.028(2) 0.021(3)
F10 0.041(2) 0.081(4) 0.035(3) 0.011(3) 0.019(2) 0.019(2)
F11 0.042(3) 0.039(3) 0.026(3) 0.009(2) 0.001(2) -0.001(2)
F12 0.064(3) 0.032(3) 0.052(3) 0.001(2) 0.016(2) -0.002(2)
F13 0.068(3) 0.046(3) 0.045(3) -0.012(2) 0.025(2) -0.027(2)
F14 0.038(3) 0.078(4) 0.038(3) 0.000(3) -0.005(2) -0.013(3)
F15 0.035(3) 0.054(3) 0.045(3) 0.014(2) 0.004(2) -0.001(2)
N1 0.029(3) 0.034(4) 0.025(4) 0.007(3) 0.011(3) 0.003(3)
N2 0.025(3) 0.027(4) 0.021(4) 0.003(3) 0.008(3) 0.000(3)
C1 0.024(4) 0.036(5) 0.019(4) -0.002(4) 0.002(3) 0.000(4)
C2 0.032(4) 0.040(5) 0.021(5) 0.003(4) 0.008(4) -0.003(4)
C3 0.037(5) 0.060(7) 0.041(6) -0.003(5) 0.030(5) 0.000(5)
C4 0.041(5) 0.057(7) 0.032(5) -0.006(5) 0.016(4) -0.009(5)
C5 0.043(5) 0.051(7) 0.041(6) -0.009(5) 0.023(5) -0.019(5)
C6 0.022(4) 0.056(6) 0.015(4) -0.008(4) 0.006(3) -0.008(4)
C7 0.061(6) 0.040(6) 0.028(5) -0.004(4) 0.024(5) -0.009(5)
C8 0.043(7) 0.063(8) 0.033(6) 0.005(5) 0.003(5) 0.009(6)
C9 0.111(11) 0.065(9) 0.039(8) 0.015(6) 0.013(7) 0.012(8)
C10 0.038(5) 0.050(6) 0.042(6) -0.023(5) 0.021(5) -0.025(5)
C11 0.047(6) 0.053(8) 0.075(8) -0.025(6) 0.027(6) -0.009(5)
C12 0.058(8) 0.104(11) 0.029(6) -0.026(7) 0.019(6) -0.025(7)
C13 0.031(4) 0.032(5) 0.021(5) -0.001(4) 0.007(4) 0.003(4)
C14 0.029(5) 0.044(6) 0.023(5) 0.008(5) 0.001(4) -0.005(4)
C15 0.030(4) 0.033(5) 0.031(5) 0.007(4) 0.004(4) -0.003(4)
C16 0.034(4) 0.033(5) 0.017(4) 0.004(4) 0.009(4) 0.000(4)
C17 0.045(6) 0.040(6) 0.028(6) 0.011(5) 0.006(5) 0.000(5)
C18 0.024(4) 0.032(5) 0.022(4) 0.012(4) 0.003(3) -0.002(4)
C19 0.033(4) 0.033(5) 0.025(5) 0.006(4) 0.017(4) 0.003(4)
C20 0.026(4) 0.040(5) 0.037(5) 0.013(4) 0.015(4) 0.000(4)
C21 0.024(4) 0.056(6) 0.026(5) 0.007(5) 0.001(4) -0.012(4)
C22 0.039(5) 0.041(6) 0.034(6) 0.002(5) 0.000(4) -0.010(4)
C23 0.035(5) 0.028(5) 0.027(5) 0.006(4) 0.012(4) 0.006(4)
C24 0.029(4) 0.050(6) 0.032(5) 0.000(5) 0.019(4) -0.004(4)
C25 0.024(5) 0.059(7) 0.053(7) -0.004(6) 0.021(5) 0.004(5)
C26 0.049(6) 0.054(7) 0.026(5) 0.001(5) 0.016(5) -0.020(5)
C27 0.044(5) 0.047(6) 0.024(6) 0.002(5) 0.000(5) 0.004(5)
C28 0.075(7) 0.029(6) 0.041(6) -0.005(5) 0.018(6) -0.009(6)
C29 0.052(6) 0.046(7) 0.037(6) -0.008(5) 0.021(5) 0.000(5)
C30 0.031(5) 0.047(6) 0.021(5) -0.002(4) 0.011(4) 0.003(4)
C31 0.043(6) 0.029(5) 0.038(6) -0.002(5) 0.018(5) -0.004(4)
C32 0.045(5) 0.035(5) 0.017(4) 0.004(4) 0.022(4) -0.001(4)
C33 0.037(5) 0.034(5) 0.022(4) 0.009(4) 0.010(4) -0.002(4)
C34 0.046(5) 0.031(5) 0.020(5) 0.000(4) 0.018(4) -0.007(4)
C35 0.027(4) 0.026(4) 0.012(4) 0.003(4) 0.002(3) -0.001(4)
C36 0.036(5) 0.025(5) 0.015(4) 0.007(4) 0.009(4) 0.002(4)
C37 0.034(4) 0.029(5) 0.017(4) 0.006(4) 0.011(4) -0.005(4)
C38 0.041(5) 0.035(5) 0.018(4) -0.002(4) 0.011(4) -0.009(4)
C39 0.031(5) 0.045(6) 0.039(5) 0.002(5) 0.018(4) 0.009(4)
C40 0.030(5) 0.053(6) 0.034(5) 0.022(5) 0.013(4) 0.004(4)
C41 0.035(5) 0.034(5) 0.027(5) 0.003(4) 0.002(4) 0.002(4)
C42 0.046(5) 0.031(5) 0.023(5) 0.005(4) 0.017(4) 0.000(4)
C43 0.037(4) 0.030(5) 0.026(5) -0.006(4) 0.013(4) -0.006(4)
C44 0.027(4) 0.033(5) 0.026(5) -0.003(4) 0.006(4) 0.000(4)
C45 0.051(5) 0.039(5) 0.021(5) 0.000(4) 0.016(4) 0.006(4)
C46 0.077(6) 0.045(5) 0.038(5) 0.000(5) 0.041(5) 0.008(5)
C47 0.036(5) 0.039(5) 0.046(5) 0.008(4) 0.025(4) 0.013(4)
C48 0.044(5) 0.058(6) 0.016(4) 0.006(4) 0.009(4) -0.004(5)
C49 0.025(4) 0.043(5) 0.022(5) 0.001(4) 0.010(4) -0.004(4)
C50 0.032(4) 0.035(5) 0.022(5) -0.007(4) 0.003(4) -0.004(4)
C51 0.047(5) 0.035(5) 0.027(5) 0.007(4) 0.014(4) 0.004(4)
C52 0.051(6) 0.049(6) 0.031(5) -0.011(5) 0.022(5) -0.023(5)
C53 0.032(5) 0.060(7) 0.032(5) -0.002(5) 0.013(4) -0.014(5)
C54 0.034(5) 0.038(5) 0.031(5) 0.014(4) 0.012(4) 0.014(4)
B 0.023(5) 0.028(6) 0.028(5) 0.004(4) 0.002(4) 0.005(4)

loop_
_atom_site_label
_atom_site_type_symbol
_atom_site_thermal_displace_type
_atom_site_fract_x
_atom_site_fract_y
_atom_site_fract_z
_atom_site_occupancy
_atom_site_U_iso_or_equiv
Fe Fe Uani 0.12880(2) 0.28531(8) 0.15337(6) 1.000 0.0281(4)
F1 F Uani 0.16941(9) -0.0124(3) 0.3673(2) 1.000 0.0395(17)
F2 F Uani 0.23329(10) -0.0231(3) 0.4177(3) 1.000 0.0571(19)
F3 F Uani 0.27324(9) 0.1030(3) 0.5345(3) 1.000 0.0495(16)
F4 F Uani 0.24638(9) 0.2421(3) 0.6016(2) 1.000 0.0484(17)
F5 F Uani 0.18280(9) 0.2538(3) 0.5541(2) 1.000 0.0389(16)
F6 F Uani 0.16099(9) 0.0785(3) 0.6040(2) 1.000 0.0379(16)
F7 F Uani 0.13773(11) 0.1209(3) 0.7156(2) 1.000 0.0523(19)
F8 F Uani 0.08345(11) 0.2359(3) 0.6776(3) 1.000 0.070(2)
F9 F Uani 0.05288(10) 0.3079(3) 0.5213(3) 1.000 0.0603(19)
F10 F Uani 0.07445(9) 0.2649(3) 0.4080(2) 1.000 0.0511(18)
F11 F Uani 0.15115(9) -0.0734(3) 0.4928(2) 1.000 0.0396(17)
F12 F Uani 0.11839(10) -0.2416(3) 0.4414(3) 1.000 0.0515(17)
F13 F Uani 0.05996(10) -0.2419(3) 0.3105(2) 1.000 0.0522(17)
F14 F Uani 0.03490(10) -0.0635(3) 0.2358(3) 1.000 0.0576(19)
F15 F Uani 0.06596(9) 0.1048(3) 0.2874(2) 1.000 0.0484(17)
N1 N Uani 0.08413(12) 0.3306(4) 0.0882(3) 1.000 0.029(2)
N2 N Uani 0.15047(12) 0.3921(4) 0.1169(3) 1.000 0.025(2)
C1 C Uani 0.05740(15) 0.2940(6) 0.1094(4) 1.000 0.028(3)
C2 C Uani 0.04978(16) 0.3511(6) 0.1664(4) 1.000 0.032(3)
C3 C Uani 0.02537(18) 0.3141(7) 0.1878(5) 1.000 0.041(3)
C4 C Uani 0.0090(2) 0.2261(7) 0.1570(5) 1.000 0.043(3)
C5 C Uani 0.0172(2) 0.1743(7) 0.1020(5) 1.000 0.043(3)
C6 C Uani 0.04181(15) 0.2051(6) 0.0774(4) 1.000 0.031(3)
C7 C Uani 0.0652(2) 0.4519(6) 0.2000(5) 1.000 0.041(3)
C8 C Uani 0.0742(3) 0.4654(9) 0.2916(6) 1.000 0.050(4)
C9 C Uani 0.0405(3) 0.5368(9) 0.1577(7) 1.000 0.077(5)
C10 C Uani 0.04873(19) 0.1427(7) 0.0135(5) 1.000 0.042(3)
C11 C Uani 0.0547(3) 0.0308(8) 0.0363(8) 1.000 0.057(4)
C12 C Uani 0.0205(3) 0.1511(11) -0.0686(6) 1.000 0.063(5)
C13 C Uani 0.07723(16) 0.3974(5) 0.0269(4) 1.000 0.029(3)
C14 C Uani 0.04207(18) 0.4184(7) -0.0290(5) 1.000 0.035(3)
C15 C Uani 0.10056(17) 0.4522(6) 0.0117(5) 1.000 0.034(3)
C16 C Uani 0.13429(17) 0.4559(5) 0.0554(4) 1.000 0.028(3)
C17 C Uani 0.1514(2) 0.5402(7) 0.0343(6) 1.000 0.040(3)
C18 C Uani 0.18492(16) 0.4121(5) 0.1649(4) 1.000 0.028(3)
C19 C Uani 0.20848(17) 0.3556(5) 0.1496(4) 1.000 0.029(3)
C20 C Uani 0.24083(18) 0.3732(6) 0.2007(5) 1.000 0.034(3)
C21 C Uani 0.25010(19) 0.4373(6) 0.2662(5) 1.000 0.038(3)
C22 C Uani 0.2265(2) 0.4903(7) 0.2799(5) 1.000 0.043(3)
C23 C Uani 0.19322(17) 0.4813(5) 0.2294(4) 1.000 0.030(3)
C24 C Uani 0.19898(17) 0.2832(6) 0.0783(4) 1.000 0.035(3)
C25 C Uani 0.2235(2) 0.1953(7) 0.0947(6) 1.000 0.044(4)
C26 C Uani 0.1939(2) 0.3343(7) -0.0026(5) 1.000 0.043(3)
C27 C Uani 0.1680(2) 0.5444(7) 0.2465(5) 1.000 0.043(3)
C28 C Uani 0.1776(3) 0.6543(7) 0.2596(6) 1.000 0.050(4)
C29 C Uani 0.1602(2) 0.5032(8) 0.3162(6) 1.000 0.044(4)
C30 C Uani 0.1217(2) 0.1433(6) 0.2221(4) 1.000 0.033(3)
C31 C Uani 0.1358(2) 0.1118(6) 0.1696(5) 1.000 0.036(3)
C32 C Uani 0.16793(18) 0.1335(5) 0.1846(4) 1.000 0.029(3)
C33 C Uani 0.18553(17) 0.1934(5) 0.2519(4) 1.000 0.032(3)
C34 C Uani 0.17103(19) 0.2266(6) 0.3042(5) 1.000 0.031(3)
C35 C Uani 0.13956(15) 0.1999(5) 0.2934(4) 1.000 0.023(2)
C36 C Uani 0.12517(18) 0.2224(6) 0.3535(4) 1.000 0.026(3)
C37 C Uani 0.17168(16) 0.1173(5) 0.4611(4) 1.000 0.026(3)
C38 C Uani 0.18756(17) 0.0515(5) 0.4289(4) 1.000 0.032(3)
C39 C Uani 0.22065(18) 0.0459(6) 0.4524(5) 1.000 0.037(3)
C40 C Uani 0.24089(18) 0.1068(6) 0.5114(5) 1.000 0.039(3)
C41 C Uani 0.22720(18) 0.1752(6) 0.5450(4) 1.000 0.035(3)
C42 C Uani 0.19374(18) 0.1801(5) 0.5185(4) 1.000 0.032(3)
C43 C Uani 0.11971(17) 0.1689(5) 0.4980(4) 1.000 0.031(3)
C44 C Uani 0.13384(17) 0.1363(5) 0.5796(4) 1.000 0.030(3)
C45 C Uani 0.12236(19) 0.1579(6) 0.6386(4) 1.000 0.036(3)
C46 C Uani 0.0949(2) 0.2147(6) 0.6191(5) 1.000 0.048(3)
C47 C Uani 0.07976(17) 0.2510(5) 0.5414(5) 1.000 0.038(3)
C48 C Uani 0.09172(18) 0.2268(6) 0.4836(4) 1.000 0.040(3)
C49 C Uani 0.11191(16) 0.0267(6) 0.3913(4) 1.000 0.030(3)
C50 C Uani 0.12222(17) -0.0664(6) 0.4274(4) 1.000 0.032(3)
C51 C Uani 0.10582(19) -0.1541(6) 0.4015(5) 1.000 0.037(3)
C52 C Uani 0.0768(2) -0.1545(7) 0.3365(5) 1.000 0.042(3)
C53 C Uani 0.06408(18) -0.0673(7) 0.2992(5) 1.000 0.041(3)
C54 C Uani 0.08119(18) 0.0204(6) 0.3275(4) 1.000 0.035(3)
B B Uani 0.13225(18) 0.1334(6) 0.4263(5) 1.000 0.029(3)
H3 H Uiso 0.0210(12) 0.353(4) 0.221(3) 1.000 0.030(16)
H4 H Uiso -0.0066(14) 0.199(5) 0.174(4) 1.000 0.03(2)
H5 H Uiso 0.0077(15) 0.125(5) 0.085(4) 1.000 0.03(2)
H7 H Uiso 0.0773(17) 0.485(5) 0.168(4) 1.000 0.06(3)
H8 H Uiso 0.0542(16) 0.453(5) 0.299(4) 1.000 0.04(2)
H8' H Uiso 0.089(2) 0.527(6) 0.305(5) 1.000 0.09(3)
H8" H Uiso 0.0891(17) 0.421(5) 0.307(4) 1.000 0.05(3)
H9 H Uiso 0.0372(16) 0.534(5) 0.096(5) 1.000 0.06(3)
H9' H Uiso 0.055(2) 0.624(7) 0.178(5) 1.000 0.12(4)
H9" H Uiso 0.026(2) 0.530(8) 0.181(6) 1.000 0.11(5)
H10 H Uiso 0.0678(13) 0.173(4) 0.016(3) 1.000 0.020(18)
H11 H Uiso 0.067(3) 0.032(11) 0.079(8) 1.000 0.21(8)
H11' H Uiso 0.0621(19) -0.020(6) -0.006(5) 1.000 0.09(3)
H11" H Uiso 0.0319(14) 0.001(4) 0.036(3) 1.000 0.026(18)
H12 H Uiso 0.0004(16) 0.135(5) -0.076(4) 1.000 0.04(2)
H12' H Uiso 0.0271(12) 0.107(4) -0.102(3) 1.000 0.017(17)
H12" H Uiso 0.0193(18) 0.220(6) -0.093(5) 1.000 0.07(3)
H14 H Uiso 0.0249(15) 0.368(5) -0.007(4) 1.000 0.05(2)
H14' H Uiso 0.0379(18) 0.405(6) -0.082(5) 1.000 0.08(3)
H14" H Uiso 0.0400(12) 0.490(4) -0.026(3) 1.000 0.018(18)
H15 H Uiso 0.0943(12) 0.502(4) -0.042(3) 1.000 0.022(17)
H17 H Uiso 0.1500(14) 0.600(5) 0.060(4) 1.000 0.03(2)
H17' H Uiso 0.1413(18) 0.549(6) -0.023(5) 1.000 0.08(3)
H17" H Uiso 0.1744(18) 0.534(5) 0.045(4) 1.000 0.06(3)
H20 H Uiso 0.2574(11) 0.337(3) 0.185(3) 1.000 0.030(14)
H21 H Uiso 0.2727(16) 0.448(5) 0.304(4) 1.000 0.05(2)
H22 H Uiso 0.234(2) 0.551(7) 0.320(6) 1.000 0.13(4)
H24 H Uiso 0.1784(12) 0.257(4) 0.073(3) 1.000 0.016(16)
H25 H Uiso 0.2421(12) 0.212(4) 0.083(3) 1.000 0.017(16)
H25' H Uiso 0.2119(16) 0.158(5) 0.050(4) 1.000 0.05(3)
H25" H Uiso 0.2310(12) 0.161(4) 0.156(3) 1.000 0.016(16)
H26 H Uiso 0.169(3) 0.365(10) -0.012(8) 1.000 0.24(7)
H26' H Uiso 0.1866(11) 0.282(4) -0.047(3) 1.000 0.016(16)
H26" H Uiso 0.2130(14) 0.368(4) 0.000(3) 1.000 0.026(19)
H27 H Uiso 0.1524(13) 0.542(4) 0.202(3) 1.000 0.019(19)
H28 H Uiso 0.2008(12) 0.674(4) 0.311(3) 1.000 0.016(16)
H28' H Uiso 0.1595(19) 0.690(6) 0.266(5) 1.000 0.08(3)
H28" H Uiso 0.1837(13) 0.690(4) 0.219(3) 1.000 0.019(18)
H29 H Uiso 0.1518(18) 0.437(6) 0.304(5) 1.000 0.07(3)
H29' H Uiso 0.143(2) 0.549(6) 0.342(5) 1.000 0.12(3)
H29" H Uiso 0.1821(15) 0.502(4) 0.365(4) 1.000 0.04(2)
H30 H Uiso 0.1029(14) 0.126(5) 0.215(4) 1.000 0.03(2)
H31 H Uiso 0.1288(14) 0.076(4) 0.134(4) 1.000 0.02(2)
H32 H Uiso 0.1792(12) 0.104(4) 0.147(3) 1.000 0.017(16)
H33 H Uiso 0.2112(12) 0.200(4) 0.263(3) 1.000 0.015(15)
H34 H Uiso 0.1780(14) 0.261(4) 0.343(3) 1.000 0.02(2)
H36 H Uiso 0.1003(14) 0.237(4) 0.324(3) 1.000 0.04(2)
H36' H Uiso 0.1330(13) 0.279(4) 0.383(3) 1.000 0.019(19)

loop_
_atom_type_symbol
_atom_type_description
_atom_type_scat_dispersion_real
_atom_type_scat_dispersion_imag
_atom_type_scat_source
N N 0.0061 0.0033 'International Tables Vol C Tables 4.2.6.8 and 6.1.1.4'
Fe Fe 0.3463 0.8444 'International Tables Vol C Tables 4.2.6.8 and 6.1.1.4'
F F 0.0171 0.0103 'International Tables Vol C Tables 4.2.6.8 and 6.1.1.4'
B B 0.0013 0.0007 'International Tables Vol C Tables 4.2.6.8 and 6.1.1.4'
H H 0.0000 0.0000 'International Tables Vol C Tables 4.2.6.8 and 6.1.1.4'
C C 0.0033 0.0016 'International Tables Vol C Tables 4.2.6.8 and 6.1.1.4'

loop_
_geom_angle_atom_site_label_1
_geom_angle_atom_site_label_2
_geom_angle_atom_site_label_3
_geom_angle
_geom_angle_publ_flag
N1 Fe N2 95.9(2) yes
N1 Fe C30 103.8(3) yes
N1 Fe C31 115.6(3) yes
N2 Fe C30 160.3(3) yes
N2 Fe C31 134.1(3) yes
C30 Fe C31 34.4(3) yes
Fe N1 C1 119.2(4) yes
Fe N1 C13 122.3(5) yes
C1 N1 C13 118.5(6) yes
Fe N2 C16 123.1(5) yes
Fe N2 C18 118.9(4) yes
C16 N2 C18 117.6(6) yes
N1 C1 C2 117.1(6) yes
N1 C1 C6 120.6(6) yes
C2 C1 C6 122.2(7) no
C1 C2 C3 116.5(7) no
C1 C2 C7 123.9(7) no
C3 C2 C7 119.5(7) no
C2 C3 C4 123.3(8) no
C3 C4 C5 117.8(9) no
C4 C5 C6 123.0(8) no
C1 C6 C5 117.2(7) no
C1 C6 C10 123.6(7) no
C5 C6 C10 119.1(7) no
C2 C7 C8 114.2(7) no
C2 C7 C9 109.2(8) no
C8 C7 C9 105.5(8) no
C6 C10 C11 113.3(8) no
C6 C10 C12 109.7(8) no
C11 C10 C12 108.5(9) no
N1 C13 C14 119.9(7) yes
N1 C13 C15 123.9(7) yes
C14 C13 C15 116.2(7) no
C13 C15 C16 129.9(7) no
N2 C16 C15 122.9(7) yes
N2 C16 C17 121.0(7) yes
C15 C16 C17 115.9(7) no
N2 C18 C19 119.2(6) yes
N2 C18 C23 118.3(6) yes
C19 C18 C23 122.2(7) no
C18 C19 C20 116.7(6) no
C18 C19 C24 121.3(7) no
C20 C19 C24 121.9(7) no
C19 C20 C21 123.2(8) no
C20 C21 C22 118.5(8) no
C21 C22 C23 122.6(8) no
C18 C23 C22 116.7(7) no
C18 C23 C27 123.1(7) no
C22 C23 C27 120.3(7) no
C19 C24 C25 112.4(6) no
C19 C24 C26 113.1(7) no
C25 C24 C26 110.2(7) no
C23 C27 C28 112.0(8) no
C23 C27 C29 112.9(7) no
C28 C27 C29 111.5(8) no
Fe C30 C31 72.6(5) yes
Fe C30 C35 83.7(5) yes
C31 C30 C35 121.2(8) no
Fe C31 C30 73.0(5) yes
Fe C31 C32 84.0(5) yes
C30 C31 C32 121.5(7) no
C31 C32 C33 118.4(7) no
C32 C33 C34 119.8(8) no
C33 C34 C35 122.5(7) no
C30 C35 C34 116.2(7) no
C30 C35 C36 120.0(7) no
C34 C35 C36 123.7(6) no
C35 C36 B 114.0(6) yes
C38 C37 C42 110.7(7) no
C38 C37 B 125.4(6) yes
C42 C37 B 123.2(6) yes
F1 C38 C37 118.9(7) yes
F1 C38 C39 115.9(6) yes
C37 C38 C39 125.2(7) no
F2 C39 C38 119.7(7) yes
F2 C39 C40 119.3(8) yes
C38 C39 C40 121.0(8) no
F3 C40 C39 121.7(7) yes
F3 C40 C41 120.7(7) yes
C39 C40 C41 117.5(8) no
F4 C41 C40 120.0(7) yes
F4 C41 C42 120.1(7) yes
C40 C41 C42 119.8(7) no
F5 C42 C37 119.7(7) yes
F5 C42 C41 114.6(6) yes
C37 C42 C41 125.7(7) no
C44 C43 C48 111.3(6) no
C44 C43 B 123.8(7) yes
C48 C43 B 124.6(6) yes
F6 C44 C43 119.2(6) yes
F6 C44 C45 115.8(6) yes
C43 C44 C45 125.0(7) no
F7 C45 C44 120.1(7) yes
F7 C45 C46 120.2(7) yes
C44 C45 C46 119.7(7) no
F8 C46 C45 119.7(7) yes
F8 C46 C47 120.9(8) yes
C45 C46 C47 119.4(8) no
F9 C47 C46 120.2(7) yes
F9 C47 C48 120.5(7) yes
C46 C47 C48 119.3(8) no
F10 C48 C43 120.3(6) yes
F10 C48 C47 114.5(7) yes
C43 C48 C47 125.2(7) no
C50 C49 C54 111.2(7) no
C50 C49 B 123.8(6) yes
C54 C49 B 124.8(7) yes
F11 C50 C49 119.1(7) yes
F11 C50 C51 115.8(7) yes
C49 C50 C51 125.1(7) no
F12 C51 C50 120.2(7) yes
F12 C51 C52 119.9(7) yes
C50 C51 C52 119.9(8) no
F13 C52 C51 120.5(8) yes
F13 C52 C53 120.0(8) yes
C51 C52 C53 119.5(8) no
F14 C53 C52 121.7(8) yes
F14 C53 C54 119.2(8) yes
C52 C53 C54 119.1(8) no
F15 C54 C49 120.2(7) yes
F15 C54 C53 114.8(7) yes
C49 C54 C53 125.0(7) no
C4 C3 H3 124(4) no
C2 C3 H3 113(4) no
C3 C4 H4 123(4) no
C5 C4 H4 119(4) no
C6 C5 H5 120(5) no
C4 C5 H5 117(5) no
C2 C7 H7 115(4) no
C9 C7 H7 81(4) no
C8 C7 H7 124(4) no
C7 C8 H8' 103(5) no
C7 C8 H8" 96(4) no
H8 C8 H8" 119(6) no
H8' C8 H8" 98(7) no
H8 C8 H8' 131(6) no
C7 C8 H8 105(4) no
C7 C9 H9' 109(4) no
C7 C9 H9" 102(7) no
H9 C9 H9' 100(5) no
H9 C9 H9" 130(8) no
H9' C9 H9" 109(8) no
C7 C9 H9 105(4) no
C6 C10 H10 100(3) no
C12 C10 H10 115(3) no
C11 C10 H10 110(3) no
C10 C11 H11" 107(3) no
H11 C11 H11' 113(11) no
H11' C11 H11" 107(5) no
C10 C11 H11 103(11) no
H11 C11 H11" 109(11) no
C10 C11 H11' 118(4) no
C10 C12 H12 123(4) no
C10 C12 H12" 111(5) no
H12 C12 H12' 108(6) no
H12 C12 H12" 106(7) no
H12' C12 H12" 106(6) no
C10 C12 H12' 102(3) no
C13 C14 H14 108(3) no
C13 C14 H14' 112(5) no
H14 C14 H14" 117(5) no
H14' C14 H14" 106(6) no
C13 C14 H14" 104(3) no
H14 C14 H14' 110(6) no
C13 C15 H15 122(3) no
C16 C15 H15 108(3) no
C16 C17 H17' 107(5) no
C16 C17 H17 112(4) no
H17 C17 H17' 109(6) no
H17 C17 H17" 104(6) no
H17' C17 H17" 104(7) no
C16 C17 H17" 120(4) no
C21 C20 H20 122(3) no
C19 C20 H20 115(3) no
C20 C21 H21 124(4) no
C22 C21 H21 118(4) no
C21 C22 H22 117(5) no
C23 C22 H22 118(5) no
C19 C24 H24 105(3) no
C26 C24 H24 107(3) no
C25 C24 H24 109(3) no
C24 C25 H25' 98(5) no
C24 C25 H25" 115(3) no
H25 C25 H25' 101(6) no
C24 C25 H25 113(3) no
H25' C25 H25" 119(5) no
H25 C25 H25" 111(4) no
C24 C26 H26 94(7) no
C24 C26 H26' 108(3) no
H26 C26 H26' 98(7) no
H26 C26 H26" 130(8) no
C24 C26 H26" 112(3) no
H26' C26 H26" 112(4) no
C29 C27 H27 113(4) no
C28 C27 H27 105(4) no
C23 C27 H27 102(4) no
C27 C28 H28 118(3) no
H28 C28 H28' 110(6) no
C27 C28 H28' 107(5) no
C27 C28 H28" 120(3) no
H28' C28 H28" 109(6) no
H28 C28 H28" 93(4) no
C27 C29 H29 110(5) no
C27 C29 H29' 121(4) no
H29 C29 H29' 108(7) no
H29 C29 H29" 110(6) no
C27 C29 H29" 104(4) no
H29' C29 H29" 103(5) no
C31 C30 H30 121(5) no
C35 C30 H30 118(5) no
Fe C30 H30 119(5) no
C30 C31 H31 127(5) no
Fe C31 H31 122(5) no
C32 C31 H31 110(5) no
C31 C32 H32 121(3) no
C33 C32 H32 120(3) no
C34 C33 H33 126(3) no
C32 C33 H33 114(3) no
C33 C34 H34 130(5) no
C35 C34 H34 108(5) no
C35 C36 H36' 114(4) no
B C36 H36 111(3) no
C35 C36 H36 111(3) no
H36 C36 H36' 103(5) no
B C36 H36' 103(3) no
C36 B C43 111.8(6) yes
C36 B C49 113.8(6) yes
C37 B C49 112.1(6) yes
C43 B C49 103.3(6) yes
C37 B C43 113.0(6) yes
C36 B C37 103.2(6) yes

loop_
_geom_bond_atom_site_label_1
_geom_bond_atom_site_label_2
_geom_bond_distance
_geom_bond_publ_flag
Fe N1 1.970(6) yes
Fe N2 1.973(6) yes
Fe C30 2.344(8) yes
Fe C31 2.340(8) yes
F1 C38 1.373(8) yes
F2 C39 1.351(9) yes
F3 C40 1.342(10) yes
F4 C41 1.366(8) yes
F5 C42 1.362(8) yes
F6 C44 1.359(9) yes
F7 C45 1.359(8) yes
F8 C46 1.359(10) yes
F9 C47 1.347(9) yes
F10 C48 1.357(8) yes
F11 C50 1.360(8) yes
F12 C51 1.367(9) yes
F13 C52 1.367(10) yes
F14 C53 1.348(10) yes
F15 C54 1.363(9) yes
N1 C1 1.474(9) yes
N1 C13 1.346(8) yes
N2 C16 1.349(8) yes
N2 C18 1.463(9) yes
C1 C2 1.414(10) no
C1 C6 1.381(11) no
C2 C3 1.383(12) no
C2 C7 1.523(11) no
C3 C4 1.379(13) no
C4 C5 1.361(13) no
C5 C6 1.399(12) no
C6 C10 1.536(11) no
C7 C8 1.526(13) no
C7 C9 1.555(15) no
C10 C11 1.543(14) no
C10 C12 1.511(14) no
C13 C14 1.520(11) no
C13 C15 1.387(11) no
C15 C16 1.401(11) no
C16 C17 1.491(12) no
C18 C19 1.409(11) no
C18 C23 1.403(9) no
C19 C20 1.393(11) no
C19 C24 1.515(10) no
C20 C21 1.371(11) no
C21 C22 1.372(13) no
C22 C23 1.409(12) no
C23 C27 1.533(12) no
C24 C25 1.554(12) no
C24 C26 1.526(11) no
C27 C28 1.521(13) no
C27 C29 1.517(13) no
C30 C31 1.383(12) no
C30 C35 1.420(10) no
C31 C32 1.387(13) no
C32 C33 1.395(9) no
C33 C34 1.400(11) no
C34 C35 1.392(12) no
C35 C36 1.481(10) no
C36 B 1.692(11) yes
C37 C38 1.388(10) no
C37 C42 1.387(10) no
C37 B 1.639(12) yes
C38 C39 1.374(12) no
C39 C40 1.353(12) no
C40 C41 1.363(12) no
C41 C42 1.384(12) no
C43 C44 1.403(9) no
C43 C48 1.408(11) no
C43 B 1.653(11) yes
C44 C45 1.369(11) no
C45 C46 1.368(12) no
C46 C47 1.365(11) no
C47 C48 1.372(11) no
C49 C50 1.391(11) no
C49 C54 1.398(10) no
C49 B 1.673(11) yes
C50 C51 1.362(11) no
C51 C52 1.356(12) no
C52 C53 1.349(13) no
C53 C54 1.381(12) no
C3 H3 0.86(5) no
C4 H4 0.94(7) no
C5 H5 0.78(7) no
C7 H7 1.03(8) no
C8 H8 0.97(8) no
C8 H8' 1.02(9) no
C8 H8" 0.85(8) no
C9 H9 1.05(8) no
C9 H9' 1.31(10) no
C9 H9" 0.90(10) no
C10 H10 0.93(6) no
C11 H11 0.74(14) no
C11 H11' 1.15(8) no
C11 H11" 1.09(7) no
C12 H12 0.88(8) no
C12 H12' 0.96(5) no
C12 H12" 1.01(8) no
C14 H14 1.20(7) no
C14 H14' 0.90(8) no
C14 H14" 0.96(5) no
C15 H15 1.10(5) no
C17 H17 0.93(7) no
C17 H17' 0.94(8) no
C17 H17" 0.97(9) no
C20 H20 1.01(5) no
C21 H21 0.98(7) no
C22 H22 1.04(10) no
C24 H24 0.96(6) no
C25 H25 0.96(6) no
C25 H25' 0.91(6) no
C25 H25" 1.10(5) no
C26 H26 1.14(14) no
C26 H26' 1.01(5) no
C26 H26" 0.95(7) no
C27 H27 0.82(5) no
C28 H28 1.11(6) no
C28 H28' 0.99(9) no
C28 H28" 0.99(6) no
C29 H29 0.95(8) no
C29 H29' 1.21(9) no
C29 H29" 1.02(7) no
C30 H30 0.83(7) no
C31 H31 0.76(6) no
C32 H32 1.06(5) no
C33 H33 1.09(6) no
C34 H34 0.78(5) no
C36 H36 1.05(6) no
C36 H36' 0.91(5) no

loop_
_geom_contact_atom_site_label_1
_geom_contact_atom_site_label_2
_geom_contact_distance
_geom_contact_site_symmetry_2
_geom_contact_publ_flag
Fe C7 3.952(9) . no
Fe C10 3.953(9) . no
Fe C24 3.871(8) . no
Fe C27 3.936(9) . no
Fe C29 3.950(10) . no
Fe F12 3.657(5) 4_554 no
Fe H10 3.23(5) . no
Fe H29 3.19(8) . no
Fe H34 3.23(5) . no
Fe H24 3.10(6) . no
F1 F2 2.644(6) . no
F1 F11 2.785(5) . no
F1 C30 3.345(8) . no
F1 C35 3.187(8) . no
F1 C49 2.822(9) . no
F1 C50 2.814(9) . no
F1 F7 2.892(5) 4_554 no
F2 F1 2.644(6) . no
F2 F3 2.722(6) . no
F2 C20 3.102(10) 6_545 no
F3 F4 2.730(6) . no
F3 F4 3.037(6) 7_556 no
F3 F2 2.722(6) . no
F3 C41 3.278(9) 7_556 no
F4 F3 2.730(6) . no
F4 F5 2.637(6) . no
F4 F3 3.037(6) 7_556 no
F4 C21 3.315(9) 7_556 no
F4 C33 3.248(8) 7_556 no
F4 C40 3.056(9) 7_556 no
F5 F6 2.811(6) . no
F5 C43 2.836(9) . no
F5 C17 3.045(10) 4_565 no
F5 F4 2.637(6) . no
F5 C44 2.875(9) . no
F6 C32 3.132(8) 4_555 no
F6 F5 2.811(6) . no
F6 F11 2.743(5) . no
F6 F7 2.642(6) . no
F6 C31 3.182(9) 4_555 no
F6 C37 2.813(8) . no
F6 C42 2.840(9) . no
F7 F8 2.726(7) . no
F7 C31 3.205(9) 4_555 no
F7 F1 2.892(5) 4_555 no
F7 F6 2.642(6) . no
F8 F7 2.726(7) . no
F8 F9 2.741(7) . no
F8 F13 2.943(6) 4_555 no
F8 C52 3.149(10) 4_555 no
F9 F10 2.619(6) . no
F9 F8 2.741(7) . no
F10 F9 2.619(6) . no
F10 C36 2.858(9) . no
F10 F15 2.944(5) . no
F11 F1 2.785(5) . no
F11 F6 2.743(5) . no
F11 F12 2.640(6) . no
F11 C38 2.863(8) . no
F11 C32 3.288(7) 4_555 no
F11 C37 2.838(8) . no
F12 F13 2.730(6) . no
F12 F11 2.640(6) . no
F12 Fe 3.657(5) 4_555 no
F12 C26 3.362(11) 4_555 no
F12 C15 3.301(9) 4_555 no
F13 F8 2.943(6) 4_554 no
F13 F12 2.730(6) . no
F13 F14 2.742(6) . no
F14 F13 2.742(6) . no
F14 F15 2.611(6) . no
F14 C12 3.245(12) 3_555 no
F15 C4 3.136(10) . no
F15 F14 2.611(6) . no
F15 C30 3.185(10) . no
F15 C5 3.287(9) . no
F15 F10 2.944(5) . no
F15 C36 2.902(9) . no
F2 H20 2.76(5) 6_545 no
F2 H26" 2.69(6) 6_545 no
F3 H29" 2.52(6) 7_556 no
F4 H33 2.53(5) 7_556 no
F5 H17" 2.85(7) 4_565 no
F5 H17 2.47(7) 4_565 no
F6 H32 2.59(5) 4_555 no
F6 H31 2.69(6) 4_555 no
F6 H21 2.79(7) 7_556 no
F7 H28' 2.73(8) 4_565 no
F8 H9' 2.26(9) 4_565 no
F9 H9 2.73(7) 4_565 no
F9 H14" 2.82(5) 4_565 no
F10 H36' 2.83(6) . no
F10 H36 2.25(6) . no
F11 H25' 2.74(7) 4_555 no
F11 H24 2.86(5) 4_555 no
F11 H32 2.56(5) 4_555 no
F12 H24 2.79(5) 4_555 no
F12 H26 2.66(14) 4_555 no
F14 H12 2.82(7) 3_555 no
F15 H30 2.48(7) . no
F15 H36 2.26(6) . no
N1 H7 2.59(7) . no
N1 H10 2.42(5) . no
N2 H24 2.49(6) . no
N2 H26 2.75(14) . no
N2 H27 2.49(5) . no
C2 C14 3.471(11) . no
C4 F15 3.136(10) . no
C5 F15 3.287(9) . no
C6 C30 3.582(11) . no
C6 C14 3.421(12) . no
C7 C13 3.406(11) . no
C7 Fe 3.952(9) . no
C9 C14 3.548(16) 3_565 no
C10 Fe 3.953(9) . no
C12 C52 3.546(16) 4_554 no
C12 F14 3.245(12) 3_555 no
C13 C7 3.406(11) . no
C14 C6 3.421(12) . no
C14 C2 3.471(11) . no
C14 C9 3.548(16) 3_565 no
C15 F12 3.301(9) 4_554 no
C16 C27 3.341(11) . no
C16 C24 3.598(11) . no
C17 C19 3.560(12) . no
C17 C27 3.546(13) . no
C17 F5 3.045(10) 4_564 no
C17 C26 3.549(13) . no
C17 C23 3.320(12) . no
C18 C33 3.299(9) . no
C19 C33 3.245(10) . no
C19 C17 3.560(12) . no
C20 F2 3.102(10) 6_555 no
C21 C41 3.444(11) 7_556 no
C21 F4 3.315(9) 7_556 no
C23 C17 3.320(12) . no
C24 C33 3.577(10) . no
C24 Fe 3.871(8) . no
C24 C16 3.598(11) . no
C24 C32 3.403(11) . no
C25 C32 3.547(13) . no
C26 C17 3.549(13) . no
C26 F12 3.362(11) 4_554 no
C27 Fe 3.936(9) . no
C27 C17 3.546(13) . no
C27 C16 3.341(11) . no
C28 C45 3.582(13) 4_564 no
C29 Fe 3.950(10) . no
C30 C6 3.582(11) . no
C30 C54 3.491(12) . no
C30 F15 3.185(10) . no
C30 C49 3.565(10) . no
C30 F1 3.345(8) . no
C31 F6 3.182(9) 4_554 no
C31 F7 3.205(9) 4_554 no
C32 F11 3.288(7) 4_554 no
C32 F6 3.132(8) 4_554 no
C32 C24 3.403(11) . no
C32 C25 3.547(13) . no
C33 C24 3.577(10) . no
C33 F4 3.248(8) 7_556 no
C33 C19 3.245(10) . no
C33 C18 3.299(9) . no
C34 C38 3.103(10) . no
C34 C37 3.138(11) . no
C34 C42 3.588(11) . no
C35 C38 3.203(10) . no
C35 F1 3.187(8) . no
C36 F15 2.902(9) . no
C36 F10 2.858(9) . no
C37 C34 3.138(11) . no
C37 F6 2.813(8) . no
C37 F11 2.838(8) . no
C38 C35 3.203(10) . no
C38 F11 2.863(8) . no
C38 C34 3.103(10) . no
C38 C50 3.315(11) . no
C40 F4 3.056(9) 7_556 no
C40 C41 3.557(12) 7_556 no
C41 C40 3.557(12) 7_556 no
C41 F3 3.278(9) 7_556 no
C41 C21 3.444(11) 7_556 no
C42 C34 3.588(11) . no
C42 F6 2.840(9) . no
C42 C44 3.321(12) . no
C43 F5 2.836(9) . no
C44 C42 3.321(12) . no
C44 F5 2.875(9) . no
C45 C28 3.582(13) 4_565 no
C49 C30 3.565(10) . no
C49 F1 2.822(9) . no
C50 F1 2.814(9) . no
C50 C38 3.315(11) . no
C52 F8 3.149(10) 4_554 no
C52 C12 3.546(16) 4_555 no
C54 C30 3.491(12) . no
C1 H14 2.24(7) . no
C2 H14 2.84(7) . no
C3 H9" 2.89(11) . no
C3 H8 2.65(7) . no
C4 H4 3.07(7) 2_555 no
C5 H11 3.08(15) . no
C5 H12 3.00(7) . no
C5 H11" 2.79(6) . no
C6 H30 3.05(7) . no
C6 H14 2.58(7) . no
C8 H3 2.67(6) . no
C8 H15 2.77(5) 4_565 no
C8 H29' 3.06(10) . no
C9 H3 2.97(5) . no
C11 H5 2.86(7) . no
C12 H5 3.02(7) . no
C12 H14 3.07(7) . no
C13 H10 3.02(5) . no
C13 H7 2.77(7) . no
C14 H12" 2.90(8) . no
C14 H9 2.78(8) . no
C16 H26 2.61(14) . no
C16 H27 2.66(5) . no
C17 H27 2.96(5) . no
C17 H26 2.70(14) . no
C18 H26 3.00(13) . no
C18 H17" 2.57(7) . no
C19 H17" 3.04(7) . no
C19 H33 2.86(5) . no
C20 H25 3.02(5) . no
C20 H25" 2.93(5) . no
C20 H33 3.08(5) . no
C22 H29" 2.94(7) . no
C22 H28 2.85(6) . no
C22 H25" 2.90(6) 6_555 no
C24 H32 2.98(5) . no
C25 H32 2.78(6) . no
C25 H22 2.71(10) 6_545 no
C25 H20 2.56(5) . no
C26 H17" 3.03(7) . no
C28 H22 2.70(10) . no
C31 H11 3.05(14) . no
C32 H25" 3.08(6) . no
C32 H24 2.76(5) . no
C34 H29 2.94(8) . no
C36 H8" 3.04(7) . no
C37 H34 2.94(5) . no
C44 H31 3.03(6) 4_555 no
C45 H28' 3.01(8) 4_565 no
C48 H36 3.01(5) . no
C52 H12' 2.91(6) 4_555 no
C53 H12' 2.90(6) 4_555 no
C54 H30 2.91(7) . no
C54 H36 3.02(6) . no
H3 C8 2.67(6) . no
H3 C9 2.97(5) . no
H3 H8 2.07(9) . no
H3 H9" 2.50(12) . no
H3 H3 2.48(8) 2_555 no
H4 C4 3.07(7) 2_555 no
H4 H4 2.53(9) 2_555 no
H5 C11 2.86(7) . no
H5 C12 3.02(7) . no
H5 H11" 2.33(9) . no
H7 N1 2.59(7) . no
H7 C13 2.77(7) . no
H8 C3 2.65(7) . no
H8 H3 2.07(9) . no
H8 H9" 2.23(12) . no
H8' H9' 2.53(12) . no
H8' H29' 2.26(13) . no
H8" C36 3.04(7) . no
H8" H36 2.50(9) . no
H9 C14 2.78(8) . no
H9 H14" 2.30(10) . no
H9 F9 2.73(7) 4_564 no
H9' H8' 2.53(12) . no
H9' F8 2.26(9) 4_564 no
H9" C3 2.89(11) . no
H9" H3 2.50(12) . no
H9" H8 2.23(12) . no
H10 Fe 3.23(5) . no
H10 N1 2.42(5) . no
H10 C13 3.02(5) . no
H11 C5 3.08(15) . no
H11 C31 3.05(14) . no
H11' H12' 2.48(10) . no
H11" C5 2.79(6) . no
H11" H5 2.33(9) . no
H11" H12 2.59(9) 3_555 no
H12 C5 3.00(7) . no
H12 F14 2.82(7) 3_555 no
H12 H11" 2.59(9) 3_555 no
H12' H11' 2.48(10) . no
H12' C52 2.91(6) 4_554 no
H12' C53 2.90(6) 4_554 no
H12" C14 2.90(8) . no
H12" H14 2.45(10) . no
H12" H14' 2.59(11) . no
H14 C1 2.24(7) . no
H14 C2 2.84(7) . no
H14 C6 2.58(7) . no
H14 C12 3.07(7) . no
H14 H12" 2.45(10) . no
H14' H12" 2.59(11) . no
H14" H9 2.30(10) . no
H14" H15 2.56(8) . no
H14" F9 2.82(5) 4_564 no
H15 H14" 2.56(8) . no
H15 H17' 2.09(10) . no
H15 C8 2.77(5) 4_564 no
H17 F5 2.47(7) 4_564 no
H17' H15 2.09(10) . no
H17" C18 2.57(7) . no
H17" C19 3.04(7) . no
H17" C26 3.03(7) . no
H17" H26 2.45(15) . no
H17" F5 2.85(7) 4_564 no
H20 C25 2.56(5) . no
H20 H25 2.36(7) . no
H20 H25" 2.59(7) . no
H20 F2 2.76(5) 6_555 no
H21 F6 2.79(7) 7_556 no
H22 C28 2.70(10) . no
H22 H28 2.18(11) . no
H22 C25 2.71(9) 6_555 no
H22 H25" 2.07(11) 6_555 no
H24 Fe 3.10(6) . no
H24 N2 2.49(6) . no
H24 C32 2.76(5) . no
H24 H32 2.42(7) . no
H24 F11 2.86(5) 4_554 no
H24 F12 2.79(5) 4_554 no
H25 C20 3.02(5) . no
H25 H20 2.36(7) . no
H25 H26" 2.59(7) . no
H25 H28 2.56(8) 6_545 no
H25' H26' 2.34(8) . no
H25' F11 2.74(7) 4_554 no
H25" C20 2.93(5) . no
H25" C32 3.08(6) . no
H25" H20 2.59(7) . no
H25" H32 2.39(8) . no
H25" H33 2.45(8) . no
H25" C22 2.90(5) 6_545 no
H25" H22 2.07(11) 6_545 no
H26 N2 2.75(14) . no
H26 C16 2.61(14) . no
H26 C17 2.70(14) . no
H26 C18 3.00(13) . no
H26 H17" 2.45(15) . no
H26 F12 2.66(14) 4_554 no
H26' H25' 2.34(8) . no
H26" H25 2.59(7) . no
H26" F2 2.69(6) 6_555 no
H27 N2 2.49(5) . no
H27 C16 2.66(5) . no
H27 C17 2.96(5) . no
H28 C22 2.85(6) . no
H28 H22 2.18(11) . no
H28 H25 2.56(8) 6_555 no
H28' H29' 2.59(12) . no
H28' F7 2.73(8) 4_564 no
H28' C45 3.01(8) 4_564 no
H29 Fe 3.19(8) . no
H29 C34 2.94(8) . no
H29 H34 2.60(10) . no
H29' C8 3.06(10) . no
H29' H8' 2.26(13) . no
H29' H28' 2.59(12) . no
H29" C22 2.94(7) . no
H29" F3 2.52(6) 7_556 no
H30 F15 2.48(7) . no
H30 C6 3.05(7) . no
H30 C54 2.91(7) . no
H30 H36 2.48(8) . no
H31 F6 2.69(6) 4_554 no
H31 C44 3.03(6) 4_554 no
H32 C24 2.98(5) . no
H32 C25 2.78(6) . no
H32 H24 2.42(7) . no
H32 H25" 2.39(8) . no
H32 F6 2.59(5) 4_554 no
H32 F11 2.56(5) 4_554 no
H33 C19 2.86(5) . no
H33 C20 3.08(5) . no
H33 H25" 2.45(8) . no
H33 F4 2.53(5) 7_556 no
H34 Fe 3.23(5) . no
H34 C37 2.94(5) . no
H34 H29 2.60(10) . no
H34 H36' 2.40(9) . no
H36 F10 2.25(6) . no
H36 F15 2.26(6) . no
H36 C48 3.01(5) . no
H36 C54 3.02(6) . no
H36 H8" 2.50(9) . no
H36 H30 2.48(8) . no
H36' F10 2.83(6) . no
H36' H34 2.40(9) . no

loop_
_geom_hbond_atom_site_label_D
_geom_hbond_atom_site_label_H
_geom_hbond_atom_site_label_A
_geom_hbond_distance_DH
_geom_hbond_distance_HA
_geom_hbond_distance_DA
_geom_hbond_angle_DHA
_geom_hbond_site_symmetry_A
_geom_hbond_publ_flag
C9 H9' F8 1.31(10) 2.26(9) 3.535(13) 162(6) 4_564 yes
C10 H10 N1 0.93(6) 2.42(5) 2.984(11) 119(4) . yes
C17 H17 F5 0.93(7) 2.47(7) 3.045(10) 120(5) 4_564 yes
C24 H24 N2 0.96(6) 2.49(6) 2.913(10) 107(4) . yes
C27 H27 N2 0.82(5) 2.49(5) 2.938(10) 115(5) . yes
C29 H29" F3 1.02(7) 2.52(6) 3.419(11) 147(4) 7_556 yes
C30 H30 F15 0.83(7) 2.48(7) 3.185(10) 143(6) . yes
C33 H33 F4 1.09(6) 2.53(5) 3.248(8) 123(3) 7_556 yes
C36 H36 F10 1.05(6) 2.25(6) 2.858(9) 115(4) . yes
C36 H36 F15 1.05(6) 2.26(6) 2.902(9) 118(4) . yes

loop_
_geom_torsion_atom_site_label_1
_geom_torsion_atom_site_label_2
_geom_torsion_atom_site_label_3
_geom_torsion_atom_site_label_4
_geom_torsion
_geom_torsion_publ_flag
N2 Fe N1 C1 -162.6(5) no
N2 Fe N1 C13 14.5(5) no
C30 Fe N1 C1 17.3(5) no
C30 Fe N1 C13 -165.6(5) no
C31 Fe N1 C1 51.8(5) no
C31 Fe N1 C13 -131.1(5) no
N1 Fe N2 C16 -9.5(5) no
N1 Fe N2 C18 162.3(5) no
C31 Fe N2 C16 125.3(6) no
C31 Fe N2 C18 -62.9(6) no
N1 Fe C30 C31 115.3(5) no
N1 Fe C30 C35 -119.2(5) no
C31 Fe C30 C35 125.5(8) no
N1 Fe C31 C30 -76.7(5) no
N1 Fe C31 C32 157.7(4) no
N2 Fe C31 C30 154.8(4) no
N2 Fe C31 C32 29.2(6) no
C30 Fe C31 C32 -125.6(7) no
C31 Fe C30 H30 -117(5) no
N1 Fe C31 H31 47(6) no
N2 Fe C31 H31 -81(6) no
C30 Fe C31 H31 124(6) no
N1 Fe C30 H30 -1(5) no
Fe N1 C13 C15 -10.5(9) no
C1 N1 C13 C14 -11.6(9) no
Fe N1 C13 C14 171.3(5) no
Fe N1 C1 C2 89.9(7) no
Fe N1 C1 C6 -87.0(7) no
C13 N1 C1 C2 -87.3(8) no
C13 N1 C1 C6 95.8(8) no
C1 N1 C13 C15 166.6(7) no
Fe N2 C18 C19 85.8(7) no
Fe N2 C18 C23 -88.8(7) no
Fe N2 C16 C15 0.0(9) no
Fe N2 C16 C17 175.3(6) no
C18 N2 C16 C15 -171.9(7) no
C18 N2 C16 C17 3.4(10) no
C16 N2 C18 C19 -101.9(7) no
C16 N2 C18 C23 83.5(8) no
C6 C1 C2 C7 -176.9(7) no
C2 C1 C6 C5 1.7(11) no
N1 C1 C6 C5 178.5(6) no
N1 C1 C6 C10 -5.1(11) no
N1 C1 C2 C3 -177.9(6) no
N1 C1 C2 C7 6.2(10) no
C6 C1 C2 C3 -1.0(11) no
C2 C1 C6 C10 178.1(7) no
C3 C2 C7 C8 46.1(11) no
C3 C2 C7 C9 -71.7(10) no
C1 C2 C3 C4 0.5(12) no
C7 C2 C3 C4 176.6(8) no
C1 C2 C7 C8 -138.1(9) no
C1 C2 C7 C9 104.1(9) no
C2 C3 C4 C5 -0.9(13) no
C3 C4 C5 C6 1.6(13) no
C4 C5 C6 C1 -2.1(12) no
C4 C5 C6 C10 -178.6(8) no
C5 C6 C10 C11 -53.0(11) no
C5 C6 C10 C12 68.4(11) no
C1 C6 C10 C12 -107.9(10) no
C1 C6 C10 C11 130.6(9) no
C14 C13 C15 C16 174.5(8) no
N1 C13 C15 C16 -3.8(13) no
C13 C15 C16 N2 9.7(13) no
C13 C15 C16 C17 -165.8(8) no
N2 C18 C19 C24 7.1(10) no
C23 C18 C19 C20 -1.4(10) no
N2 C18 C19 C20 -175.9(6) no
C19 C18 C23 C27 179.3(7) no
C19 C18 C23 C22 -1.4(10) no
N2 C18 C23 C27 -6.3(10) no
C23 C18 C19 C24 -178.5(6) no
N2 C18 C23 C22 173.1(6) no
C18 C19 C24 C25 -152.1(7) no
C18 C19 C24 C26 82.4(9) no
C20 C19 C24 C25 31.0(10) no
C20 C19 C24 C26 -94.5(9) no
C24 C19 C20 C21 -179.2(7) no
C18 C19 C20 C21 3.8(11) no
C19 C20 C21 C22 -3.2(13) no
C20 C21 C22 C23 0.0(13) no
C21 C22 C23 C18 2.1(12) no
C21 C22 C23 C27 -178.5(8) no
C18 C23 C27 C29 100.8(9) no
C22 C23 C27 C28 48.3(10) no
C18 C23 C27 C28 -132.3(8) no
C22 C23 C27 C29 -78.5(10) no
C31 C30 C35 C34 3.8(11) no
C31 C30 C35 C36 -172.8(7) no
Fe C30 C35 C36 121.9(6) no
Fe C30 C31 C32 71.6(7) no
C35 C30 C31 Fe -71.1(7) no
C35 C30 C31 C32 0.4(12) no
Fe C30 C35 C34 -61.5(6) no
C30 C31 C32 C33 -3.7(11) no
Fe C31 C32 C33 62.1(6) no
C31 C32 C33 C34 2.6(10) no
C32 C33 C34 C35 1.9(11) no
C33 C34 C35 C36 171.5(7) no
C33 C34 C35 C30 -5.0(11) no
C30 C35 C36 B 88.2(8) no
C34 C35 C36 B -88.2(9) no
C35 C36 B C49 -70.7(8) no
C35 C36 B C37 51.1(8) no
C35 C36 B C43 172.8(6) no
B C37 C38 F1 -5.9(10) no
B C37 C38 C39 172.5(7) no
C38 C37 C42 F5 176.5(6) no
C42 C37 C38 C39 2.4(10) no
C38 C37 B C43 151.4(7) no
C38 C37 B C49 35.2(9) no
C42 C37 B C36 81.3(8) no
C38 C37 C42 C41 -3.9(10) no
B C37 C42 F5 6.1(10) no
B C37 C42 C41 -174.3(7) no
C38 C37 B C36 -87.7(8) no
C42 C37 C38 F1 -176.0(6) no
C42 C37 B C43 -39.6(9) no
C42 C37 B C49 -155.8(6) no
F1 C38 C39 F2 -3.1(10) no
C37 C38 C39 C40 0.2(12) no
C37 C38 C39 F2 178.5(7) no
F1 C38 C39 C40 178.6(7) no
F2 C39 C40 C41 -179.8(7) no
F2 C39 C40 F3 2.4(12) no
C38 C39 C40 C41 -1.6(12) no
C38 C39 C40 F3 -179.3(7) no
F3 C40 C41 F4 1.3(11) no
C39 C40 C41 C42 0.1(11) no
F3 C40 C41 C42 177.9(7) no
C39 C40 C41 F4 -176.5(7) no
F4 C41 C42 F5 -0.9(9) no
C40 C41 C42 C37 2.9(11) no
F4 C41 C42 C37 179.5(6) no
C40 C41 C42 F5 -177.5(6) no
B C43 C44 C45 -174.4(7) no
B C43 C48 F10 -5.8(11) no
C44 C43 C48 F10 -179.6(6) no
C44 C43 C48 C47 1.3(11) no
B C43 C44 F6 5.4(10) no
C44 C43 B C49 86.4(8) no
C48 C43 B C36 36.0(10) no
C48 C43 B C37 151.9(7) no
C48 C43 B C49 -86.7(8) no
B C43 C48 C47 175.2(7) no
C44 C43 B C36 -150.9(7) no
C44 C43 B C37 -34.9(10) no
C48 C43 C44 F6 179.4(6) no
C48 C43 C44 C45 -0.4(11) no
F6 C44 C45 F7 -0.9(10) no
F6 C44 C45 C46 -179.2(7) no
C43 C44 C45 F7 178.9(7) no
C43 C44 C45 C46 0.6(12) no
C44 C45 C46 F8 179.8(7) no
C44 C45 C46 C47 -1.5(12) no
F7 C45 C46 C47 -179.8(7) no
F7 C45 C46 F8 1.5(12) no
F8 C46 C47 C48 -179.0(7) no
C45 C46 C47 F9 -179.3(7) no
F8 C46 C47 F9 -0.7(11) no
C45 C46 C47 C48 2.3(12) no
F9 C47 C48 C43 179.3(7) no
C46 C47 C48 F10 178.6(7) no
F9 C47 C48 F10 0.3(10) no
C46 C47 C48 C43 -2.3(12) no
C50 C49 C54 F15 176.1(6) no
B C49 C54 F15 1.8(11) no
B C49 C54 C53 -179.0(7) no
C50 C49 C54 C53 -4.6(11) no
C50 C49 B C37 37.3(10) no
C50 C49 B C43 -84.6(8) no
C54 C49 B C36 -32.3(10) no
C54 C49 B C37 -149.0(7) no
C54 C49 B C43 89.0(8) no
C54 C49 C50 C51 3.9(11) no
C50 C49 B C36 154.0(7) no
C54 C49 C50 F11 -177.5(6) no
B C49 C50 F11 -3.1(11) no
B C49 C50 C51 178.4(8) no
F11 C50 C51 F12 0.9(11) no
F11 C50 C51 C52 -179.8(7) no
C49 C50 C51 F12 179.5(7) no
C49 C50 C51 C52 -1.1(13) no
C50 C51 C52 F13 -179.3(7) no
C50 C51 C52 C53 -1.5(13) no
F12 C51 C52 F13 0.0(13) no
F12 C51 C52 C53 177.8(8) no
F13 C52 C53 F14 -0.4(13) no
C51 C52 C53 F14 -178.1(8) no
C51 C52 C53 C54 0.9(13) no
F13 C52 C53 C54 178.7(7) no
C52 C53 C54 F15 -178.2(7) no
C52 C53 C54 C49 2.5(13) no
F14 C53 C54 F15 0.8(11) no
F14 C53 C54 C49 -178.5(7) no
